data_1503226
loop_
_publ_author_name
'An, Peng'
'Shi, Zi-Fa'
'Dou, Wei'
'Cao, Xiao-Ping'
'Zhang, Hao-Li'

_publ_section_title
;
 Synthesis of 1,4-bis[2,2-bis(4-alkoxyphenyl)vinyl]benzenes and side chain
 modulation of their solid-state emission.
;
_journal_issue 19
_journal_name_full 'Organic letters'
_journal_page_first 4364
_journal_page_last 4367
_journal_paper_doi 10.1021/ol101847w
_journal_volume 12
_journal_year 2010
_chemical_formula_sum 'C54 H66 O4'
_chemical_formula_weight 779.07
_chemical_name_systematic
; 
 ? 
;
_space_group_IT_number 2
_symmetry_cell_setting triclinic
_symmetry_space_group_name_Hall '-P 1'
_symmetry_space_group_name_H-M 'P -1'
_atom_sites_solution_hydrogens geom
_atom_sites_solution_primary direct
_atom_sites_solution_secondary difmap
_audit_creation_method SHELXL-97
_cell_angle_alpha 101.382(10)
_cell_angle_beta 91.325(11)
_cell_angle_gamma 92.182(10)
_cell_formula_units_Z 2
_cell_length_a 9.1618(17)
_cell_length_b 15.607(3)
_cell_length_c 17.154(4)
_cell_measurement_reflns_used 1010
_cell_measurement_temperature 296(2)
_cell_measurement_theta_max 18.18
_cell_measurement_theta_min 2.42
_cell_volume 2401.7(9)
_computing_cell_refinement 'Bruker SAINT'
_computing_data_collection 'Bruker APEX2'
_computing_data_reduction 'Bruker SAINT'
_computing_molecular_graphics 'Bruker SHELXTL'
_computing_publication_material 'Bruker SHELXTL'
_computing_structure_refinement 'SHELXL-97 (Sheldrick, 1997)'
_computing_structure_solution 'SHELXS-97 (Sheldrick, 1990)'
_diffrn_ambient_temperature 296(2)
_diffrn_measured_fraction_theta_full 0.992
_diffrn_measured_fraction_theta_max 0.992
_diffrn_measurement_device_type 'Bruker APEX-II CCD'
_diffrn_measurement_method '\f and \w scans'
_diffrn_radiation_monochromator graphite
_diffrn_radiation_source 'fine-focus sealed tube'
_diffrn_radiation_type MoK\a
_diffrn_radiation_wavelength 0.71073
_diffrn_reflns_av_R_equivalents 0.0373
_diffrn_reflns_av_sigmaI/netI 0.1076
_diffrn_reflns_limit_h_max 10
_diffrn_reflns_limit_h_min -10
_diffrn_reflns_limit_k_max 18
_diffrn_reflns_limit_k_min -17
_diffrn_reflns_limit_l_max 20
_diffrn_reflns_limit_l_min -18
_diffrn_reflns_number 12658
_diffrn_reflns_theta_full 25.10
_diffrn_reflns_theta_max 25.10
_diffrn_reflns_theta_min 1.33
_diffrn_standards_number 0
_exptl_absorpt_coefficient_mu 0.066
_exptl_absorpt_correction_T_max 0.9811
_exptl_absorpt_correction_T_min 0.9773
_exptl_absorpt_correction_type multi-scan
_exptl_absorpt_process_details SADABS
_exptl_crystal_colour yellow
_exptl_crystal_density_diffrn 1.077
_exptl_crystal_density_method 'not measured'
_exptl_crystal_description block
_exptl_crystal_F_000 844
_exptl_crystal_size_max 0.35
_exptl_crystal_size_mid 0.33
_exptl_crystal_size_min 0.29
_refine_diff_density_max 0.326
_refine_diff_density_min -0.281
_refine_diff_density_rms 0.042
_refine_ls_extinction_coef 0.0031(15)
_refine_ls_extinction_expression Fc^*^=kFc[1+0.001xFc^2^\l^3^/sin(2\q)]^-1/4^
_refine_ls_extinction_method SHELXL
_refine_ls_goodness_of_fit_ref 1.034
_refine_ls_hydrogen_treatment constr
_refine_ls_matrix_type full
_refine_ls_number_parameters 526
_refine_ls_number_reflns 8475
_refine_ls_number_restraints 12
_refine_ls_restrained_S_all 1.069
_refine_ls_R_factor_all 0.2117
_refine_ls_R_factor_gt 0.0804
_refine_ls_shift/su_max 0.000
_refine_ls_shift/su_mean 0.000
_refine_ls_structure_factor_coef Fsqd
_refine_ls_weighting_details 'calc w=1/[\s^2^(Fo^2^)+(0.1000P)^2^+0.0000P] where P=(Fo^2^+2Fc^2^)/3'
_refine_ls_weighting_scheme calc
_refine_ls_wR_factor_gt 0.2001
_refine_ls_wR_factor_ref 0.2615
_reflns_number_gt 2981
_reflns_number_total 8475
_reflns_threshold_expression >2sigma(I)
_cod_data_source_file ol101847w_si_006.cif
_cod_data_source_block p-1
_cod_depositor_comments
;
The following automatic conversions were performed:

'_symmetry_cell_setting' value 'Triclinic' changed to 'triclinic'
according to /home/saulius/struct/CIF-dictionaries/cif_core.dic
dictionary named 'cif_core.dic' version 2.4.2 from 2011-04-26.

Automatic conversion script
Id: cif_fix_values 1715 2011-07-08 13:25:40Z adriana 
;
_cod_original_cell_volume 2401.6(8)
_cod_original_sg_symbol_H-M P-1
_cod_database_code 1503226

loop_
_symmetry_equiv_pos_as_xyz
'x, y, z'
'-x, -y, -z'

loop_
_atom_site_label
_atom_site_type_symbol
_atom_site_fract_x
_atom_site_fract_y
_atom_site_fract_z
_atom_site_U_iso_or_equiv
_atom_site_adp_type
_atom_site_occupancy
_atom_site_symmetry_multiplicity
_atom_site_calc_flag
_atom_site_refinement_flags
C1 C 0.5903(4) 0.7687(3) 1.1515(4) 0.0803(13) Uani 1 1 d .
C2 C 0.5988(5) 0.6807(4) 1.1510(3) 0.0905(14) Uani 1 1 d .
H2 H 0.5941 0.6602 1.1983 0.109 Uiso 1 1 calc R
C3 C 0.6143(5) 0.6230(3) 1.0794(4) 0.0879(14) Uani 1 1 d .
H3 H 0.6203 0.5637 1.0797 0.106 Uiso 1 1 calc R
C4 C 0.6212(4) 0.6504(3) 1.0076(3) 0.0719(12) Uani 1 1 d .
C5 C 0.6127(4) 0.7399(3) 1.0110(3) 0.0737(12) Uani 1 1 d .
H5 H 0.6167 0.7612 0.9641 0.088 Uiso 1 1 calc R
C6 C 0.5986(4) 0.7975(3) 1.0814(3) 0.0782(13) Uani 1 1 d .
H6 H 0.5947 0.8570 1.0816 0.094 Uiso 1 1 calc R
C7 C 0.6287(5) 0.5864(3) 0.9323(3) 0.0804(13) Uani 1 1 d .
C8 C 0.7345(5) 0.5274(3) 0.9170(3) 0.0906(15) Uani 1 1 d .
H8 H 0.7186 0.4861 0.8702 0.109 Uiso 1 1 calc R
C9 C 0.8691(5) 0.5174(3) 0.9612(3) 0.0843(14) Uani 1 1 d .
C10 C 0.9415(5) 0.5809(3) 1.0183(3) 0.0962(16) Uani 1 1 d .
H10 H 0.9033 0.6361 1.0318 0.115 Uiso 1 1 calc R
C11 C 1.0681(5) 0.5640(3) 1.0551(3) 0.0965(15) Uani 1 1 d .
H11 H 1.1144 0.6086 1.0925 0.116 Uiso 1 1 calc R
C12 C 0.5032(5) 0.5818(3) 0.8752(3) 0.0819(13) Uani 1 1 d .
C13 C 0.3680(5) 0.6126(3) 0.8999(3) 0.0909(15) Uani 1 1 d .
H13 H 0.3585 0.6405 0.9526 0.109 Uiso 1 1 calc R
C14 C 0.2486(6) 0.6031(3) 0.8493(4) 0.1054(17) Uani 1 1 d .
H14 H 0.1595 0.6232 0.8685 0.127 Uiso 1 1 calc R
C15 C 0.2578(6) 0.5643(4) 0.7708(4) 0.1058(17) Uani 1 1 d .
C16 C 0.3919(7) 0.5342(3) 0.7438(3) 0.1058(17) Uani 1 1 d .
H16 H 0.4011 0.5082 0.6906 0.127 Uiso 1 1 calc R
C17 C 0.5110(6) 0.5427(3) 0.7954(4) 0.0989(16) Uani 1 1 d .
H17 H 0.5996 0.5215 0.7763 0.119 Uiso 1 1 calc R
C18 C 0.5402(7) 0.9089(4) 1.2287(4) 0.125(2) Uani 1 1 d .
H18A H 0.4586 0.9125 1.1926 0.150 Uiso 1 1 calc R
H18B H 0.6235 0.9416 1.2137 0.150 Uiso 1 1 calc R
C19 C 0.5008(9) 0.9466(4) 1.3133(4) 0.164(3) Uani 1 1 d D
H19A H 0.5800 0.9382 1.3492 0.197 Uiso 1 1 calc R
H19B H 0.4893 1.0091 1.3190 0.197 Uiso 1 1 calc R
C20 C 0.3615(9) 0.9046(6) 1.3365(5) 0.199(3) Uani 1 1 d D
H20A H 0.3686 0.8415 1.3253 0.238 Uiso 1 1 calc R
H20B H 0.2800 0.9188 1.3050 0.238 Uiso 1 1 calc R
C21 C 0.3337(14) 0.9358(12) 1.4240(6) 0.352(9) Uani 1 1 d D
H21A H 0.3089 0.8861 1.4481 0.422 Uiso 1 1 calc R
H21B H 0.4212 0.9655 1.4509 0.422 Uiso 1 1 calc R
C22 C 0.216(2) 0.9945(12) 1.4322(8) 0.429(14) Uani 1 1 d D
H22A H 0.2540 1.0499 1.4236 0.644 Uiso 1 1 d R
H22B H 0.1794 1.0013 1.4850 0.644 Uiso 1 1 d R
H22C H 0.1379 0.9733 1.3941 0.644 Uiso 1 1 d R
C23 C 0.0115(7) 0.5923(5) 0.7380(4) 0.177(3) Uani 1 1 d .
H23A H 0.0292 0.6535 0.7623 0.213 Uiso 1 1 calc R
H23B H -0.0342 0.5629 0.7765 0.213 Uiso 1 1 calc R
C24 C -0.0869(10) 0.5837(7) 0.6649(6) 0.238(5) Uani 1 1 d D
H24A H -0.1723 0.6178 0.6783 0.285 Uiso 1 1 calc R
H24B H -0.0353 0.6075 0.6246 0.285 Uiso 1 1 calc R
C25 C -0.1330(10) 0.4949(7) 0.6329(7) 0.259(6) Uani 1 1 d D
H25A H -0.1849 0.4697 0.6722 0.311 Uiso 1 1 calc R
H25B H -0.0494 0.4601 0.6167 0.311 Uiso 1 1 calc R
C26 C -0.2398(18) 0.4974(10) 0.5568(8) 0.364(9) Uani 1 1 d D
H26A H -0.3058 0.5452 0.5666 0.437 Uiso 1 1 calc R
H26B H -0.1868 0.4985 0.5087 0.437 Uiso 1 1 calc R
C27 C -0.3141(18) 0.4115(12) 0.5565(11) 0.61(2) Uani 1 1 d D
H27A H -0.2839 0.3696 0.5116 0.908 Uiso 1 1 calc R
H27B H -0.4179 0.4168 0.5531 0.908 Uiso 1 1 calc R
H27C H -0.2885 0.3923 0.6047 0.908 Uiso 1 1 calc R
C28 C 0.2571(5) 0.1741(3) 0.2273(3) 0.0817(13) Uani 1 1 d .
C29 C 0.1692(5) 0.0983(3) 0.2252(3) 0.0875(14) Uani 1 1 d .
H29 H 0.1927 0.0592 0.2576 0.105 Uiso 1 1 calc R
C30 C 0.0478(5) 0.0820(3) 0.1750(3) 0.0766(12) Uani 1 1 d .
H30 H -0.0105 0.0319 0.1748 0.092 Uiso 1 1 calc R
C31 C 0.0096(4) 0.1363(3) 0.1254(2) 0.0635(11) Uani 1 1 d .
C32 C 0.0984(4) 0.2113(3) 0.1290(2) 0.0734(12) Uani 1 1 d .
H32 H 0.0750 0.2499 0.0961 0.088 Uiso 1 1 calc R
C33 C 0.2192(5) 0.2308(3) 0.1791(3) 0.0774(12) Uani 1 1 d .
H33 H 0.2750 0.2821 0.1804 0.093 Uiso 1 1 calc R
C34 C -0.1210(4) 0.1164(2) 0.0692(2) 0.0649(11) Uani 1 1 d .
C35 C -0.2406(4) 0.0757(3) 0.0907(2) 0.0724(12) Uani 1 1 d .
H35 H -0.2408 0.0700 0.1436 0.087 Uiso 1 1 calc R
C36 C -0.3717(4) 0.0389(2) 0.0425(3) 0.0624(11) Uani 1 1 d .
C37 C -0.5073(4) 0.0434(2) 0.0772(2) 0.0660(11) Uani 1 1 d .
H37 H -0.5139 0.0718 0.1299 0.079 Uiso 1 1 calc R
C38 C -0.3669(4) -0.0067(2) -0.0354(3) 0.0633(11) Uani 1 1 d .
H38 H -0.2775 -0.0128 -0.0601 0.076 Uiso 1 1 calc R
C39 C -0.1098(4) 0.1442(2) -0.0079(3) 0.0598(11) Uani 1 1 d .
C40 C 0.0148(4) 0.1325(2) -0.0523(3) 0.0709(12) Uani 1 1 d .
H40 H 0.0930 0.1050 -0.0337 0.085 Uiso 1 1 calc R
C41 C 0.0260(5) 0.1606(3) -0.1240(3) 0.0799(13) Uani 1 1 d .
H41 H 0.1097 0.1507 -0.1536 0.096 Uiso 1 1 calc R
C42 C -0.0874(5) 0.2029(3) -0.1508(3) 0.0786(13) Uani 1 1 d .
C43 C -0.2112(5) 0.2161(3) -0.1088(3) 0.0852(14) Uani 1 1 d .
H43 H -0.2880 0.2444 -0.1277 0.102 Uiso 1 1 calc R
C44 C -0.2227(4) 0.1871(3) -0.0378(3) 0.0752(13) Uani 1 1 d .
H44 H -0.3078 0.1965 -0.0094 0.090 Uiso 1 1 calc R
C45 C 0.0419(6) 0.2289(5) -0.2640(4) 0.140(2) Uani 1 1 d .
H45A H 0.0578 0.1677 -0.2851 0.168 Uiso 1 1 calc R
H45B H 0.1253 0.2528 -0.2296 0.168 Uiso 1 1 calc R
C46 C 0.0307(9) 0.2761(6) -0.3301(5) 0.208(4) Uani 1 1 d D
H46A H 0.0218 0.3380 -0.3089 0.249 Uiso 1 1 calc R
H46B H -0.0563 0.2550 -0.3626 0.249 Uiso 1 1 calc R
C47 C 0.1709(11) 0.2622(9) -0.3833(6) 0.298(7) Uani 1 1 d D
H47A H 0.2558 0.2826 -0.3490 0.357 Uiso 1 1 calc R
H47B H 0.1788 0.1997 -0.4018 0.357 Uiso 1 1 calc R
C48 C 0.1805(16) 0.3022(12) -0.4510(10) 0.443(11) Uani 1 1 d D
H48A H 0.1800 0.3656 -0.4372 0.531 Uiso 1 1 calc R
H48B H 0.1058 0.2798 -0.4917 0.531 Uiso 1 1 calc R
C49 C 0.3329(17) 0.2683(11) -0.4733(10) 0.435(12) Uani 1 1 d D
H49A H 0.3639 0.2886 -0.5199 0.652 Uiso 1 1 calc R
H49B H 0.3282 0.2055 -0.4840 0.652 Uiso 1 1 calc R
H49C H 0.4013 0.2898 -0.4300 0.652 Uiso 1 1 calc R
C50 C 0.4738(6) 0.2580(4) 0.2813(3) 0.125(2) Uani 1 1 d .
H50A H 0.4198 0.3110 0.2947 0.150 Uiso 1 1 calc R
H50B H 0.5175 0.2568 0.2301 0.150 Uiso 1 1 calc R
C51 C 0.5905(8) 0.2568(5) 0.3437(4) 0.159(3) Uani 1 1 d D
H51A H 0.6429 0.3133 0.3556 0.191 Uiso 1 1 calc R
H51B H 0.5452 0.2475 0.3921 0.191 Uiso 1 1 calc R
C52 C 0.6954(9) 0.1879(6) 0.3187(5) 0.208(4) Uani 1 1 d D
H52A H 0.7397 0.1944 0.2693 0.250 Uiso 1 1 calc R
H52B H 0.6475 0.1303 0.3116 0.250 Uiso 1 1 calc R
C53 C 0.8146(18) 0.2020(10) 0.3895(9) 0.385(11) Uani 1 1 d D
H53A H 0.8859 0.2482 0.3848 0.462 Uiso 1 1 calc R
H53B H 0.7693 0.2166 0.4407 0.462 Uiso 1 1 calc R
C54 C 0.8836(15) 0.1163(10) 0.3798(7) 0.374(10) Uani 1 1 d D
H54A H 0.8498 0.0860 0.4199 0.560 Uiso 1 1 calc R
H54B H 0.9879 0.1255 0.3851 0.560 Uiso 1 1 calc R
H54C H 0.8579 0.0821 0.3281 0.560 Uiso 1 1 calc R
O1 O 0.5746(4) 0.8200(2) 1.2246(2) 0.1100(11) Uani 1 1 d .
O2 O 0.1464(5) 0.5532(3) 0.7140(2) 0.1394(14) Uani 1 1 d .
O3 O 0.3780(4) 0.1830(2) 0.27745(18) 0.1049(11) Uani 1 1 d .
O4 O -0.0854(4) 0.2357(2) -0.2193(2) 0.1108(11) Uani 1 1 d .

loop_
_atom_site_aniso_label
_atom_site_aniso_U_11
_atom_site_aniso_U_22
_atom_site_aniso_U_33
_atom_site_aniso_U_23
_atom_site_aniso_U_13
_atom_site_aniso_U_12
C1 0.058(3) 0.080(4) 0.107(4) 0.030(4) -0.003(3) 0.004(3)
C2 0.076(3) 0.090(4) 0.116(5) 0.041(4) 0.009(3) 0.013(3)
C3 0.072(3) 0.069(3) 0.130(5) 0.034(4) 0.014(3) 0.013(3)
C4 0.049(3) 0.061(3) 0.109(4) 0.025(3) 0.004(2) 0.011(2)
C5 0.056(3) 0.069(3) 0.101(4) 0.027(3) 0.003(2) 0.002(2)
C6 0.063(3) 0.060(3) 0.112(4) 0.017(3) -0.003(3) 0.003(2)
C7 0.059(3) 0.061(3) 0.121(4) 0.015(3) 0.009(3) 0.004(3)
C8 0.066(3) 0.063(3) 0.139(4) 0.008(3) 0.012(3) 0.004(3)
C9 0.053(3) 0.061(3) 0.136(4) 0.011(3) 0.014(3) 0.012(3)
C10 0.058(3) 0.061(3) 0.164(5) 0.005(3) 0.009(3) 0.010(3)
C11 0.066(3) 0.060(3) 0.154(5) -0.002(3) 0.006(3) 0.007(3)
C12 0.069(4) 0.063(3) 0.114(4) 0.017(3) 0.014(3) 0.005(3)
C13 0.063(3) 0.083(3) 0.121(4) 0.005(3) 0.005(3) 0.010(3)
C14 0.071(4) 0.108(4) 0.129(5) 0.001(4) 0.005(4) 0.021(3)
C15 0.072(4) 0.102(4) 0.136(5) 0.005(4) -0.004(4) 0.012(3)
C16 0.088(4) 0.100(4) 0.123(5) 0.004(3) 0.007(4) 0.016(3)
C17 0.071(4) 0.090(4) 0.136(5) 0.017(4) 0.028(4) 0.020(3)
C18 0.152(6) 0.086(4) 0.133(6) 0.015(4) -0.002(4) -0.003(4)
C19 0.202(9) 0.121(5) 0.151(7) -0.016(5) 0.003(6) 0.006(5)
C20 0.198(9) 0.230(9) 0.156(8) 0.009(7) 0.030(6) -0.018(7)
C21 0.291(18) 0.56(3) 0.180(12) 0.021(16) 0.000(11) 0.018(17)
C22 0.56(3) 0.53(3) 0.226(13) 0.086(14) 0.028(16) 0.33(2)
C23 0.094(5) 0.239(8) 0.169(6) -0.038(6) -0.037(5) 0.061(5)
C24 0.142(8) 0.282(12) 0.248(11) -0.059(9) -0.048(7) 0.084(8)
C25 0.163(9) 0.291(13) 0.265(12) -0.084(10) -0.058(8) 0.041(9)
C26 0.37(2) 0.324(18) 0.347(17) -0.040(15) -0.177(16) 0.009(15)
C27 0.29(2) 0.65(4) 0.68(4) -0.33(4) -0.17(2) 0.08(3)
C28 0.061(3) 0.107(4) 0.073(3) 0.010(3) -0.005(3) -0.012(3)
C29 0.074(3) 0.100(4) 0.092(4) 0.033(3) -0.008(3) -0.007(3)
C30 0.062(3) 0.085(3) 0.082(3) 0.020(3) 0.000(2) -0.011(3)
C31 0.049(3) 0.068(3) 0.072(3) 0.012(2) 0.004(2) -0.002(2)
C32 0.061(3) 0.070(3) 0.088(3) 0.012(2) 0.001(2) -0.001(2)
C33 0.066(3) 0.079(3) 0.084(3) 0.012(3) -0.004(3) -0.008(3)
C34 0.050(3) 0.066(3) 0.077(3) 0.009(2) 0.007(2) 0.003(2)
C35 0.053(3) 0.082(3) 0.080(3) 0.012(2) 0.001(2) -0.008(2)
C36 0.047(3) 0.061(2) 0.080(3) 0.014(2) 0.014(2) 0.002(2)
C37 0.054(3) 0.068(3) 0.075(3) 0.013(2) 0.008(2) -0.001(2)
C38 0.044(3) 0.067(3) 0.080(3) 0.013(2) 0.015(2) 0.002(2)
C39 0.040(2) 0.056(2) 0.082(3) 0.012(2) -0.003(2) -0.004(2)
C40 0.054(3) 0.070(3) 0.088(3) 0.015(3) -0.003(2) 0.006(2)
C41 0.059(3) 0.092(3) 0.091(4) 0.025(3) 0.004(3) 0.000(3)
C42 0.063(3) 0.082(3) 0.096(4) 0.035(3) -0.009(3) -0.012(3)
C43 0.051(3) 0.078(3) 0.135(4) 0.046(3) -0.006(3) -0.001(2)
C44 0.037(2) 0.067(3) 0.123(4) 0.022(3) 0.002(3) -0.003(2)
C45 0.089(4) 0.221(7) 0.136(5) 0.098(5) 0.010(4) 0.000(4)
C46 0.188(8) 0.308(10) 0.165(7) 0.142(8) 0.020(6) -0.011(7)
C47 0.261(13) 0.493(19) 0.218(10) 0.262(12) 0.033(9) 0.003(12)
C48 0.30(2) 0.51(3) 0.55(3) 0.17(3) 0.00(2) 0.07(2)
C49 0.32(2) 0.45(2) 0.55(3) 0.09(2) 0.25(2) 0.131(18)
C50 0.090(4) 0.130(5) 0.144(5) 0.012(4) -0.034(4) -0.036(4)
C51 0.115(6) 0.195(7) 0.157(6) 0.022(6) -0.043(5) -0.031(5)
C52 0.139(8) 0.238(10) 0.232(10) 0.020(8) -0.031(7) -0.030(7)
C53 0.37(2) 0.45(2) 0.335(17) 0.073(16) -0.177(16) 0.149(17)
C54 0.258(16) 0.67(3) 0.230(12) 0.175(18) -0.003(10) 0.063(18)
O1 0.125(3) 0.094(3) 0.110(3) 0.019(2) -0.005(2) 0.014(2)
O2 0.092(3) 0.160(3) 0.146(3) -0.023(3) -0.016(3) 0.033(3)
O3 0.083(2) 0.127(3) 0.104(2) 0.028(2) -0.024(2) -0.019(2)
O4 0.085(3) 0.140(3) 0.122(3) 0.068(2) -0.012(2) -0.016(2)

loop_
_atom_type_symbol
_atom_type_description
_atom_type_scat_dispersion_real
_atom_type_scat_dispersion_imag
_atom_type_scat_source
C C 0.0033 0.0016 'International Tables Vol C Tables 4.2.6.8 and 6.1.1.4'
H H 0.0000 0.0000 'International Tables Vol C Tables 4.2.6.8 and 6.1.1.4'
O O 0.0106 0.0060 'International Tables Vol C Tables 4.2.6.8 and 6.1.1.4'

loop_
_geom_angle_atom_site_label_1
_geom_angle_atom_site_label_2
_geom_angle_atom_site_label_3
_geom_angle
_geom_angle_site_symmetry_1
_geom_angle_site_symmetry_3
O1 C1 C6 125.6(5) . .
O1 C1 C2 115.0(5) . .
C6 C1 C2 119.4(5) . .
C1 C2 C3 119.4(5) . .
C1 C2 H2 120.3 . .
C3 C2 H2 120.3 . .
C4 C3 C2 122.4(4) . .
C4 C3 H3 118.8 . .
C2 C3 H3 118.8 . .
C3 C4 C5 116.3(5) . .
C3 C4 C7 120.6(4) . .
C5 C4 C7 123.0(5) . .
C6 C5 C4 121.9(4) . .
C6 C5 H5 119.1 . .
C4 C5 H5 119.1 . .
C5 C6 C1 120.8(4) . .
C5 C6 H6 119.6 . .
C1 C6 H6 119.6 . .
C8 C7 C4 123.7(5) . .
C8 C7 C12 119.7(5) . .
C4 C7 C12 116.3(4) . .
C7 C8 C9 131.3(5) . .
C7 C8 H8 114.4 . .
C9 C8 H8 114.4 . .
C10 C9 C11 116.1(4) . 2_767
C10 C9 C8 126.5(4) . .
C11 C9 C8 117.4(5) 2_767 .
C11 C10 C9 121.2(4) . .
C11 C10 H10 119.4 . .
C9 C10 H10 119.4 . .
C10 C11 C9 122.7(5) . 2_767
C10 C11 H11 118.6 . .
C9 C11 H11 118.6 2_767 .
C17 C12 C13 116.1(5) . .
C17 C12 C7 122.3(5) . .
C13 C12 C7 121.4(5) . .
C14 C13 C12 122.2(5) . .
C14 C13 H13 118.9 . .
C12 C13 H13 118.9 . .
C13 C14 C15 121.1(5) . .
C13 C14 H14 119.4 . .
C15 C14 H14 119.4 . .
C14 C15 O2 126.3(6) . .
C14 C15 C16 118.3(5) . .
O2 C15 C16 115.4(6) . .
C17 C16 C15 120.3(6) . .
C17 C16 H16 119.8 . .
C15 C16 H16 119.8 . .
C16 C17 C12 122.0(5) . .
C16 C17 H17 119.0 . .
C12 C17 H17 119.0 . .
O1 C18 C19 108.0(5) . .
O1 C18 H18A 110.1 . .
C19 C18 H18A 110.1 . .
O1 C18 H18B 110.1 . .
C19 C18 H18B 110.1 . .
H18A C18 H18B 108.4 . .
C20 C19 C18 112.1(6) . .
C20 C19 H19A 109.2 . .
C18 C19 H19A 109.2 . .
C20 C19 H19B 109.2 . .
C18 C19 H19B 109.2 . .
H19A C19 H19B 107.9 . .
C19 C20 C21 111.1(9) . .
C19 C20 H20A 109.4 . .
C21 C20 H20A 109.4 . .
C19 C20 H20B 109.4 . .
C21 C20 H20B 109.4 . .
H20A C20 H20B 108.0 . .
C22 C21 C20 109.2(12) . .
C22 C21 H21A 109.8 . .
C20 C21 H21A 109.8 . .
C22 C21 H21B 109.8 . .
C20 C21 H21B 109.8 . .
H21A C21 H21B 108.3 . .
C21 C22 H22A 107.5 . .
C21 C22 H22B 109.5 . .
H22A C22 H22B 109.5 . .
C21 C22 H22C 111.4 . .
H22A C22 H22C 109.5 . .
H22B C22 H22C 109.5 . .
O2 C23 C24 107.9(6) . .
O2 C23 H23A 110.1 . .
C24 C23 H23A 110.1 . .
O2 C23 H23B 110.1 . .
C24 C23 H23B 110.1 . .
H23A C23 H23B 108.4 . .
C25 C24 C23 112.5(9) . .
C25 C24 H24A 109.1 . .
C23 C24 H24A 109.1 . .
C25 C24 H24B 109.1 . .
C23 C24 H24B 109.1 . .
H24A C24 H24B 107.8 . .
C24 C25 C26 106.2(9) . .
C24 C25 H25A 110.5 . .
C26 C25 H25A 110.5 . .
C24 C25 H25B 110.5 . .
C26 C25 H25B 110.5 . .
H25A C25 H25B 108.7 . .
C27 C26 C25 94.9(10) . .
C27 C26 H26A 112.8 . .
C25 C26 H26A 112.8 . .
C27 C26 H26B 112.8 . .
C25 C26 H26B 112.8 . .
H26A C26 H26B 110.2 . .
C26 C27 H27A 109.5 . .
C26 C27 H27B 109.5 . .
H27A C27 H27B 109.5 . .
C26 C27 H27C 109.5 . .
H27A C27 H27C 109.5 . .
H27B C27 H27C 109.5 . .
O3 C28 C33 126.0(4) . .
O3 C28 C29 115.0(5) . .
C33 C28 C29 118.9(4) . .
C30 C29 C28 119.5(4) . .
C30 C29 H29 120.2 . .
C28 C29 H29 120.2 . .
C31 C30 C29 122.7(4) . .
C31 C30 H30 118.7 . .
C29 C30 H30 118.7 . .
C30 C31 C32 116.5(4) . .
C30 C31 C34 122.1(4) . .
C32 C31 C34 121.4(4) . .
C33 C32 C31 122.7(4) . .
C33 C32 H32 118.6 . .
C31 C32 H32 118.6 . .
C32 C33 C28 119.6(4) . .
C32 C33 H33 120.2 . .
C28 C33 H33 120.2 . .
C35 C34 C39 123.3(4) . .
C35 C34 C31 119.7(4) . .
C39 C34 C31 117.0(3) . .
C34 C35 C36 129.3(4) . .
C34 C35 H35 115.4 . .
C36 C35 H35 115.4 . .
C38 C36 C37 116.9(4) . .
C38 C36 C35 123.4(4) . .
C37 C36 C35 119.5(4) . .
C38 C37 C36 121.8(4) 2_455 .
C38 C37 H37 119.1 2_455 .
C36 C37 H37 119.1 . .
C37 C38 C36 121.3(4) 2_455 .
C37 C38 H38 119.4 2_455 .
C36 C38 H38 119.4 . .
C40 C39 C44 116.8(4) . .
C40 C39 C34 121.9(4) . .
C44 C39 C34 121.2(4) . .
C39 C40 C41 121.7(4) . .
C39 C40 H40 119.1 . .
C41 C40 H40 119.1 . .
C42 C41 C40 119.4(4) . .
C42 C41 H41 120.3 . .
C40 C41 H41 120.3 . .
C43 C42 C41 120.7(5) . .
C43 C42 O4 115.4(5) . .
C41 C42 O4 124.0(5) . .
C42 C43 C44 119.8(4) . .
C42 C43 H43 120.1 . .
C44 C43 H43 120.1 . .
C43 C44 C39 121.6(4) . .
C43 C44 H44 119.2 . .
C39 C44 H44 119.2 . .
O4 C45 C46 111.4(5) . .
O4 C45 H45A 109.4 . .
C46 C45 H45A 109.4 . .
O4 C45 H45B 109.4 . .
C46 C45 H45B 109.4 . .
H45A C45 H45B 108.0 . .
C45 C46 C47 110.6(7) . .
C45 C46 H46A 109.5 . .
C47 C46 H46A 109.5 . .
C45 C46 H46B 109.5 . .
C47 C46 H46B 109.5 . .
H46A C46 H46B 108.1 . .
C48 C47 C46 119.2(10) . .
C48 C47 H47A 107.5 . .
C46 C47 H47A 107.5 . .
C48 C47 H47B 107.5 . .
C46 C47 H47B 107.5 . .
H47A C47 H47B 107.0 . .
C47 C48 C49 94.4(10) . .
C47 C48 H48A 112.8 . .
C49 C48 H48A 112.8 . .
C47 C48 H48B 112.8 . .
C49 C48 H48B 112.8 . .
H48A C48 H48B 110.3 . .
C48 C49 H49A 109.5 . .
C48 C49 H49B 109.5 . .
H49A C49 H49B 109.5 . .
C48 C49 H49C 109.5 . .
H49A C49 H49C 109.5 . .
H49B C49 H49C 109.5 . .
O3 C50 C51 108.2(5) . .
O3 C50 H50A 110.0 . .
C51 C50 H50A 110.0 . .
O3 C50 H50B 110.0 . .
C51 C50 H50B 110.0 . .
H50A C50 H50B 108.4 . .
C52 C51 C50 112.5(7) . .
C52 C51 H51A 109.1 . .
C50 C51 H51A 109.1 . .
C52 C51 H51B 109.1 . .
C50 C51 H51B 109.1 . .
H51A C51 H51B 107.8 . .
C51 C52 C53 104.5(8) . .
C51 C52 H52A 110.8 . .
C53 C52 H52A 110.8 . .
C51 C52 H52B 110.8 . .
C53 C52 H52B 110.8 . .
H52A C52 H52B 108.9 . .
C54 C53 C52 103.7(11) . .
C54 C53 H53A 111.0 . .
C52 C53 H53A 111.0 . .
C54 C53 H53B 111.0 . .
C52 C53 H53B 111.0 . .
H53A C53 H53B 109.0 . .
C53 C54 H54A 109.5 . .
C53 C54 H54B 109.5 . .
H54A C54 H54B 109.5 . .
C53 C54 H54C 109.5 . .
H54A C54 H54C 109.5 . .
H54B C54 H54C 109.5 . .
C1 O1 C18 118.3(4) . .
C15 O2 C23 116.6(5) . .
C28 O3 C50 118.0(4) . .
C42 O4 C45 118.9(4) . .

loop_
_geom_bond_atom_site_label_1
_geom_bond_atom_site_label_2
_geom_bond_distance
_geom_bond_site_symmetry_2
C1 O1 1.362(5) .
C1 C6 1.367(6) .
C1 C2 1.377(6) .
C2 C3 1.386(6) .
C2 H2 0.9300 .
C3 C4 1.384(6) .
C3 H3 0.9300 .
C4 C5 1.392(5) .
C4 C7 1.474(6) .
C5 C6 1.368(5) .
C5 H5 0.9300 .
C6 H6 0.9300 .
C7 C8 1.357(6) .
C7 C12 1.484(6) .
C8 C9 1.462(6) .
C8 H8 0.9300 .
C9 C10 1.385(6) .
C9 C11 1.394(6) 2_767
C10 C11 1.367(6) .
C10 H10 0.9300 .
C11 C9 1.394(6) 2_767
C11 H11 0.9300 .
C12 C17 1.390(6) .
C12 C13 1.390(6) .
C13 C14 1.365(6) .
C13 H13 0.9300 .
C14 C15 1.369(7) .
C14 H14 0.9300 .
C15 O2 1.377(6) .
C15 C16 1.388(7) .
C16 C17 1.375(6) .
C16 H16 0.9300 .
C17 H17 0.9300 .
C18 O1 1.424(6) .
C18 C19 1.512(7) .
C18 H18A 0.9700 .
C18 H18B 0.9700 .
C19 C20 1.510(7) .
C19 H19A 0.9700 .
C19 H19B 0.9700 .
C20 C21 1.514(8) .
C20 H20A 0.9700 .
C20 H20B 0.9700 .
C21 C22 1.434(9) .
C21 H21A 0.9700 .
C21 H21B 0.9700 .
C22 H22A 0.9600 .
C22 H22B 0.9600 .
C22 H22C 0.9600 .
C23 O2 1.432(7) .
C23 C24 1.508(9) .
C23 H23A 0.9700 .
C23 H23B 0.9700 .
C24 C25 1.430(8) .
C24 H24A 0.9700 .
C24 H24B 0.9700 .
C25 C26 1.621(8) .
C25 H25A 0.9700 .
C25 H25B 0.9700 .
C26 C27 1.479(10) .
C26 H26A 0.9700 .
C26 H26B 0.9700 .
C27 H27A 0.9600 .
C27 H27B 0.9600 .
C27 H27C 0.9600 .
C28 O3 1.372(5) .
C28 C33 1.373(6) .
C28 C29 1.400(6) .
C29 C30 1.376(5) .
C29 H29 0.9300 .
C30 C31 1.363(5) .
C30 H30 0.9300 .
C31 C32 1.390(5) .
C31 C34 1.503(5) .
C32 C33 1.372(5) .
C32 H32 0.9300 .
C33 H33 0.9300 .
C34 C35 1.341(5) .
C34 C39 1.475(5) .
C35 C36 1.473(5) .
C35 H35 0.9300 .
C36 C38 1.387(5) .
C36 C37 1.388(5) .
C37 C38 1.385(5) 2_455
C37 H37 0.9300 .
C38 C37 1.385(5) 2_455
C38 H38 0.9300 .
C39 C40 1.386(5) .
C39 C44 1.395(5) .
C40 C41 1.389(5) .
C40 H40 0.9300 .
C41 C42 1.370(6) .
C41 H41 0.9300 .
C42 C43 1.358(6) .
C42 O4 1.371(5) .
C43 C44 1.385(6) .
C43 H43 0.9300 .
C44 H44 0.9300 .
C45 O4 1.406(6) .
C45 C46 1.472(8) .
C45 H45A 0.9700 .
C45 H45B 0.9700 .
C46 C47 1.590(8) .
C46 H46A 0.9700 .
C46 H46B 0.9700 .
C47 C48 1.426(9) .
C47 H47A 0.9700 .
C47 H47B 0.9700 .
C48 C49 1.542(9) .
C48 H48A 0.9700 .
C48 H48B 0.9700 .
C49 H49A 0.9600 .
C49 H49B 0.9600 .
C49 H49C 0.9600 .
C50 O3 1.426(5) .
C50 C51 1.499(7) .
C50 H50A 0.9700 .
C50 H50B 0.9700 .
C51 C52 1.476(7) .
C51 H51A 0.9700 .
C51 H51B 0.9700 .
C52 C53 1.590(8) .
C52 H52A 0.9700 .
C52 H52B 0.9700 .
C53 C54 1.482(9) .
C53 H53A 0.9700 .
C53 H53B 0.9700 .
C54 H54A 0.9600 .
C54 H54B 0.9600 .
C54 H54C 0.9600 .

loop_
_geom_torsion_atom_site_label_1
_geom_torsion_atom_site_label_2
_geom_torsion_atom_site_label_3
_geom_torsion_atom_site_label_4
_geom_torsion
_geom_torsion_site_symmetry_1
_geom_torsion_site_symmetry_4
O1 C1 C2 C3 179.8(4) . .
C6 C1 C2 C3 -0.5(7) . .
C1 C2 C3 C4 -0.2(7) . .
C2 C3 C4 C5 0.5(6) . .
C2 C3 C4 C7 -176.3(4) . .
C3 C4 C5 C6 0.1(6) . .
C7 C4 C5 C6 176.8(4) . .
C4 C5 C6 C1 -0.9(6) . .
O1 C1 C6 C5 -179.2(4) . .
C2 C1 C6 C5 1.1(6) . .
C3 C4 C7 C8 -57.3(6) . .
C5 C4 C7 C8 126.2(5) . .
C3 C4 C7 C12 116.0(4) . .
C5 C4 C7 C12 -60.5(5) . .
C4 C7 C8 C9 -8.2(7) . .
C12 C7 C8 C9 178.8(4) . .
C7 C8 C9 C10 -19.8(8) . .
C7 C8 C9 C11 160.0(5) . 2_767
C11 C9 C10 C11 0.9(8) 2_767 .
C8 C9 C10 C11 -179.3(5) . .
C9 C10 C11 C9 -1.0(8) . 2_767
C8 C7 C12 C17 -23.7(6) . .
C4 C7 C12 C17 162.8(4) . .
C8 C7 C12 C13 152.7(4) . .
C4 C7 C12 C13 -20.8(6) . .
C17 C12 C13 C14 1.5(7) . .
C7 C12 C13 C14 -175.1(4) . .
C12 C13 C14 C15 -1.6(8) . .
C13 C14 C15 O2 -178.2(5) . .
C13 C14 C15 C16 0.5(8) . .
C14 C15 C16 C17 0.6(8) . .
O2 C15 C16 C17 179.5(5) . .
C15 C16 C17 C12 -0.7(8) . .
C13 C12 C17 C16 -0.4(7) . .
C7 C12 C17 C16 176.2(4) . .
O1 C18 C19 C20 -66.2(8) . .
C18 C19 C20 C21 173.5(8) . .
C19 C20 C21 C22 106.9(16) . .
O2 C23 C24 C25 67.9(10) . .
C23 C24 C25 C26 178.6(9) . .
C24 C25 C26 C27 -158.7(14) . .
O3 C28 C29 C30 -178.1(4) . .
C33 C28 C29 C30 0.4(7) . .
C28 C29 C30 C31 1.0(7) . .
C29 C30 C31 C32 -1.3(6) . .
C29 C30 C31 C34 178.2(4) . .
C30 C31 C32 C33 0.3(6) . .
C34 C31 C32 C33 -179.3(4) . .
C31 C32 C33 C28 1.0(7) . .
O3 C28 C33 C32 176.9(4) . .
C29 C28 C33 C32 -1.4(7) . .
C30 C31 C34 C35 34.5(6) . .
C32 C31 C34 C35 -145.9(4) . .
C30 C31 C34 C39 -146.1(4) . .
C32 C31 C34 C39 33.5(5) . .
C39 C34 C35 C36 10.1(7) . .
C31 C34 C35 C36 -170.6(4) . .
C34 C35 C36 C38 40.3(6) . .
C34 C35 C36 C37 -144.8(4) . .
C38 C36 C37 C38 -2.2(6) . 2_455
C35 C36 C37 C38 -177.4(3) . 2_455
C37 C36 C38 C37 2.1(6) . 2_455
C35 C36 C38 C37 177.2(4) . 2_455
C35 C34 C39 C40 -137.3(4) . .
C31 C34 C39 C40 43.4(5) . .
C35 C34 C39 C44 45.4(5) . .
C31 C34 C39 C44 -133.9(4) . .
C44 C39 C40 C41 -1.1(5) . .
C34 C39 C40 C41 -178.5(3) . .
C39 C40 C41 C42 1.6(6) . .
C40 C41 C42 C43 -1.2(6) . .
C40 C41 C42 O4 177.8(4) . .
C41 C42 C43 C44 0.5(6) . .
O4 C42 C43 C44 -178.6(4) . .
C42 C43 C44 C39 -0.1(6) . .
C40 C39 C44 C43 0.4(5) . .
C34 C39 C44 C43 177.8(3) . .
O4 C45 C46 C47 -176.1(8) . .
C45 C46 C47 C48 179.5(14) . .
C46 C47 C48 C49 178.4(13) . .
O3 C50 C51 C52 71.6(8) . .
C50 C51 C52 C53 176.1(9) . .
C51 C52 C53 C54 159.2(13) . .
C6 C1 O1 C18 10.9(7) . .
C2 C1 O1 C18 -169.4(4) . .
C19 C18 O1 C1 169.5(5) . .
C14 C15 O2 C23 5.5(9) . .
C16 C15 O2 C23 -173.2(5) . .
C24 C23 O2 C15 172.0(6) . .
C33 C28 O3 C50 0.5(7) . .
C29 C28 O3 C50 178.9(4) . .
C51 C50 O3 C28 176.0(5) . .
C43 C42 O4 C45 176.6(5) . .
C41 C42 O4 C45 -2.5(6) . .
C46 C45 O4 C42 -173.5(5) . .
